data_7012440
loop_
_publ_author_name
'Monkowius, Uwe'
'Nogai, Stefan'
'Schmidbaur, Hubert'

_publ_section_title
;
 Trivinylphosphineborane (CH2&#xE001;CH)3PBH3 and related compounds
;
_journal_issue 5
_journal_name_full 'Dalton Transactions'
_journal_page_first 987
_journal_paper_doi 10.1039/b210991c
_journal_year 2003
_chemical_formula_sum 'C6 H9 B Br3 P'
_chemical_formula_weight 362.64
_space_group_IT_number 14
_symmetry_cell_setting monoclinic
_symmetry_space_group_name_Hall '-P 2yn'
_symmetry_space_group_name_H-M 'P 1 21/n 1'
_atom_sites_solution_hydrogens difmap
_atom_sites_solution_primary direct
_atom_sites_solution_secondary difmap
_audit_creation_method SHELXL-97
_cell_angle_alpha 90.00
_cell_angle_beta 93.1093(10)
_cell_angle_gamma 90.00
_cell_formula_units_Z 4
_cell_length_a 6.95430(10)
_cell_length_b 11.3363(2)
_cell_length_c 14.5709(2)
_cell_measurement_reflns_used 45210
_cell_measurement_temperature 143(2)
_cell_volume 1147.02(3)
_computing_cell_refinement DENZO
_computing_data_collection XPRESS
_computing_data_reduction SCALEPACK
_computing_molecular_graphics SHELXTL-PLUS
_computing_publication_material 'SHELXL-97 (Sheldrick, 1997)'
_computing_structure_refinement 'SHELXL-97 (Sheldrick, 1997)'
_computing_structure_solution 'SHELXS-97 (Sheldrick, 1990)'
_diffrn_ambient_temperature 143(2)
_diffrn_measured_fraction_theta_full 0.993
_diffrn_measured_fraction_theta_max 0.993
_diffrn_measurement_device_type 'Nonius DIP 2020'
_diffrn_measurement_method phi-rotation
_diffrn_radiation_monochromator graphite
_diffrn_radiation_source 'fine-focus sealed tube'
_diffrn_radiation_type MoK\a
_diffrn_radiation_wavelength 0.71073
_diffrn_reflns_av_R_equivalents 0.050
_diffrn_reflns_av_sigmaI/netI 0.0465
_diffrn_reflns_limit_h_max 10
_diffrn_reflns_limit_h_min -10
_diffrn_reflns_limit_k_max 16
_diffrn_reflns_limit_k_min -16
_diffrn_reflns_limit_l_max 21
_diffrn_reflns_limit_l_min -21
_diffrn_reflns_number 45210
_diffrn_reflns_theta_full 31.90
_diffrn_reflns_theta_max 31.90
_diffrn_reflns_theta_min 3.18
_exptl_absorpt_coefficient_mu 10.633
_exptl_absorpt_correction_T_max 0.703
_exptl_absorpt_correction_T_min 0.244
_exptl_absorpt_correction_type delabs
_exptl_crystal_colour colourless
_exptl_crystal_density_diffrn 2.100
_exptl_crystal_density_method 'not measured'
_exptl_crystal_description block
_exptl_crystal_F_000 680
_exptl_crystal_size_max 0.40
_exptl_crystal_size_mid 0.25
_exptl_crystal_size_min 0.20
_refine_diff_density_max 0.644
_refine_diff_density_min -0.821
_refine_diff_density_rms 0.104
_refine_ls_extinction_method none
_refine_ls_goodness_of_fit_ref 1.081
_refine_ls_hydrogen_treatment isotropic
_refine_ls_matrix_type full
_refine_ls_number_parameters 136
_refine_ls_number_reflns 3930
_refine_ls_number_restraints 0
_refine_ls_restrained_S_all 1.081
_refine_ls_R_factor_all 0.0368
_refine_ls_R_factor_gt 0.0304
_refine_ls_shift/su_max 0.001
_refine_ls_shift/su_mean 0.000
_refine_ls_structure_factor_coef Fsqd
_refine_ls_weighting_details 'calc w=1/[\s^2^(Fo^2^)+(0.0000P)^2^+0.3640P] where P=(Fo^2^+2Fc^2^)/3'
_refine_ls_weighting_scheme calc
_refine_ls_wR_factor_gt 0.0649
_refine_ls_wR_factor_ref 0.0680
_reflns_number_gt 3467
_reflns_number_total 3930
_reflns_threshold_expression >2sigma(I)
_cod_data_source_file b210991c.txt
_cod_data_source_block uwe10
_cod_original_sg_symbol_H-M P2(1)/n
_cod_database_code 7012440

loop_
_symmetry_equiv_pos_as_xyz
'x, y, z'
'-x+1/2, y+1/2, -z+1/2'
'-x, -y, -z'
'x-1/2, -y-1/2, z-1/2'

loop_
_atom_site_label
_atom_site_type_symbol
_atom_site_fract_x
_atom_site_fract_y
_atom_site_fract_z
_atom_site_U_iso_or_equiv
_atom_site_adp_type
_atom_site_occupancy
_atom_site_symmetry_multiplicity
_atom_site_calc_flag
_atom_site_refinement_flags
_atom_site_disorder_assembly
_atom_site_disorder_group
P1 P 0.75892(7) 0.74822(4) 0.52799(4) 0.02137(10) Uani 1 1 d . . .
B1 B 0.6980(3) 0.73636(19) 0.39598(16) 0.0241(4) Uani 1 1 d . . .
Br1 Br 0.78086(3) 0.575373(19) 0.357258(15) 0.03210(7) Uani 1 1 d . . .
Br2 Br 0.41227(3) 0.75894(2) 0.376100(16) 0.03273(7) Uani 1 1 d . . .
Br3 Br 0.84628(4) 0.86312(2) 0.334877(17) 0.03800(7) Uani 1 1 d . . .
C11 C 1.0121(3) 0.7311(2) 0.55300(17) 0.0319(4) Uani 1 1 d . . .
H11 H 1.079(5) 0.667(3) 0.517(2) 0.053(9) Uiso 1 1 d . . .
C12 C 1.1089(4) 0.7945(3) 0.6161(2) 0.0464(6) Uani 1 1 d . . .
H12B H 1.046(6) 0.856(3) 0.652(3) 0.074(12) Uiso 1 1 d . . .
H12A H 1.245(7) 0.793(4) 0.626(3) 0.080(13) Uiso 1 1 d . . .
C21 C 0.6360(3) 0.63412(18) 0.58654(15) 0.0269(4) Uani 1 1 d . . .
H21 H 0.502(6) 0.623(3) 0.563(3) 0.064(11) Uiso 1 1 d . . .
C22 C 0.7179(4) 0.5725(2) 0.65482(18) 0.0359(5) Uani 1 1 d . . .
H22B H 0.649(4) 0.511(3) 0.682(2) 0.033(7) Uiso 1 1 d . . .
H22A H 0.850(5) 0.586(3) 0.674(2) 0.036(7) Uiso 1 1 d . . .
C31 C 0.6849(3) 0.88828(19) 0.57147(17) 0.0300(4) Uani 1 1 d . . .
H31 H 0.708(5) 0.951(3) 0.529(2) 0.046(8) Uiso 1 1 d . . .
C32 C 0.6043(4) 0.9004(2) 0.65082(18) 0.0345(5) Uani 1 1 d . . .
H32B H 0.579(4) 0.835(3) 0.689(2) 0.041(8) Uiso 1 1 d . . .
H32A H 0.551(5) 0.979(3) 0.668(3) 0.064(11) Uiso 1 1 d . . .

loop_
_atom_site_aniso_label
_atom_site_aniso_U_11
_atom_site_aniso_U_22
_atom_site_aniso_U_33
_atom_site_aniso_U_23
_atom_site_aniso_U_13
_atom_site_aniso_U_12
P1 0.0209(2) 0.0214(2) 0.0220(2) 0.00035(17) 0.00242(17) -0.00013(16)
B1 0.0258(10) 0.0244(10) 0.0226(10) 0.0016(8) 0.0037(8) 0.0005(8)
Br1 0.03767(13) 0.02793(11) 0.03127(12) -0.00559(8) 0.00720(9) 0.00394(8)
Br2 0.02731(12) 0.03660(12) 0.03369(13) 0.00103(8) -0.00383(8) 0.00411(8)
Br3 0.04585(15) 0.03475(13) 0.03425(13) 0.01030(9) 0.00993(10) -0.00590(9)
C11 0.0230(10) 0.0404(11) 0.0321(11) 0.0022(9) 0.0005(8) 0.0013(8)
C12 0.0283(12) 0.0635(18) 0.0468(15) -0.0041(13) -0.0038(10) -0.0080(12)
C21 0.0279(10) 0.0252(9) 0.0278(10) 0.0009(7) 0.0045(7) -0.0031(7)
C22 0.0414(13) 0.0334(11) 0.0332(12) 0.0085(9) 0.0043(10) -0.0030(9)
C31 0.0342(11) 0.0221(8) 0.0339(11) -0.0030(8) 0.0032(8) -0.0005(8)
C32 0.0349(12) 0.0335(11) 0.0352(12) -0.0097(10) 0.0030(9) 0.0037(9)

loop_
_atom_type_symbol
_atom_type_description
_atom_type_scat_dispersion_real
_atom_type_scat_dispersion_imag
_atom_type_scat_source
C C 0.0033 0.0016 'International Tables Vol C Tables 4.2.6.8 and 6.1.1.4'
H H 0.0000 0.0000 'International Tables Vol C Tables 4.2.6.8 and 6.1.1.4'
B B 0.0013 0.0007 'International Tables Vol C Tables 4.2.6.8 and 6.1.1.4'
P P 0.1023 0.0942 'International Tables Vol C Tables 4.2.6.8 and 6.1.1.4'
Br Br -0.2901 2.4595 'International Tables Vol C Tables 4.2.6.8 and 6.1.1.4'

loop_
_geom_angle_atom_site_label_1
_geom_angle_atom_site_label_2
_geom_angle_atom_site_label_3
_geom_angle
_geom_angle_site_symmetry_1
_geom_angle_site_symmetry_3
_geom_angle_publ_flag
C11 P1 C21 108.33(11) . . ?
C11 P1 C31 108.76(11) . . ?
C21 P1 C31 108.48(11) . . ?
C11 P1 B1 110.61(11) . . ?
C21 P1 B1 109.63(10) . . ?
C31 P1 B1 110.96(10) . . ?
P1 B1 Br1 106.84(11) . . ?
P1 B1 Br3 107.39(11) . . ?
Br1 B1 Br3 111.40(11) . . ?
P1 B1 Br2 107.07(11) . . ?
Br1 B1 Br2 111.89(11) . . ?
Br3 B1 Br2 111.91(11) . . ?
C12 C11 P1 122.8(2) . . ?
C12 C11 H11 121(2) . . ?
P1 C11 H11 116(2) . . ?
C11 C12 H12B 122(2) . . ?
C11 C12 H12A 124(3) . . ?
H12B C12 H12A 113(4) . . ?
C22 C21 P1 122.93(19) . . ?
C22 C21 H21 124(2) . . ?
P1 C21 H21 113(2) . . ?
C21 C22 H22B 120.0(17) . . ?
C21 C22 H22A 120.3(18) . . ?
H22B C22 H22A 120(2) . . ?
C32 C31 P1 123.03(19) . . ?
C32 C31 H31 125.4(19) . . ?
P1 C31 H31 111.6(19) . . ?
C31 C32 H32B 122.3(19) . . ?
C31 C32 H32A 119(2) . . ?
H32B C32 H32A 118(3) . . ?

loop_
_geom_bond_atom_site_label_1
_geom_bond_atom_site_label_2
_geom_bond_distance
_geom_bond_site_symmetry_2
_geom_bond_publ_flag
P1 C11 1.789(2) . ?
P1 C21 1.792(2) . ?
P1 C31 1.795(2) . ?
P1 B1 1.952(2) . ?
B1 Br1 2.004(2) . ?
B1 Br3 2.005(2) . ?
B1 Br2 2.009(2) . ?
C11 C12 1.322(4) . ?
C11 H11 1.02(4) . ?
C12 H12B 0.99(4) . ?
C12 H12A 0.95(5) . ?
C21 C22 1.319(3) . ?
C21 H21 0.98(4) . ?
C22 H22B 0.95(3) . ?
C22 H22A 0.96(3) . ?
C31 C32 1.319(3) . ?
C31 H31 0.96(3) . ?
C32 H32B 0.96(3) . ?
C32 H32A 1.00(4) . ?

loop_
_geom_torsion_atom_site_label_1
_geom_torsion_atom_site_label_2
_geom_torsion_atom_site_label_3
_geom_torsion_atom_site_label_4
_geom_torsion
_geom_torsion_site_symmetry_1
_geom_torsion_site_symmetry_2
_geom_torsion_site_symmetry_3
_geom_torsion_site_symmetry_4
_geom_torsion_publ_flag
C11 P1 B1 Br1 60.73(14) . . . . ?
C21 P1 B1 Br1 -58.67(13) . . . . ?
C31 P1 B1 Br1 -178.48(10) . . . . ?
C11 P1 B1 Br3 -58.90(14) . . . . ?
C21 P1 B1 Br3 -178.30(10) . . . . ?
C31 P1 B1 Br3 61.90(13) . . . . ?
C11 P1 B1 Br2 -179.25(10) . . . . ?
C21 P1 B1 Br2 61.35(13) . . . . ?
C31 P1 B1 Br2 -58.45(13) . . . . ?
C21 P1 C11 C12 -99.3(3) . . . . ?
C31 P1 C11 C12 18.4(3) . . . . ?
B1 P1 C11 C12 140.5(2) . . . . ?
C11 P1 C21 C22 17.1(2) . . . . ?
C31 P1 C21 C22 -100.9(2) . . . . ?
B1 P1 C21 C22 137.8(2) . . . . ?
C11 P1 C31 C32 -98.5(2) . . . . ?
C21 P1 C31 C32 19.1(3) . . . . ?
B1 P1 C31 C32 139.6(2) . . . . ?
